data_4103240
loop_
_publ_author_name
'Haoxing Wu'
'Fei Xue'
'Xue Xiao'
'Yong Qin'

_publ_section_title
;
 Total Synthesis of (+)-Perophoramidine and Determination of the Absolute
 Configuration
;
_journal_name_full 'Journal of the American Chemical Society'
_journal_page_first 14052
_journal_page_last 14054
_journal_paper_doi 10.1021/ja1070043
_journal_volume 132
_journal_year 2010
_chemical_formula_sum 'C38 H38 N4 O4'
_chemical_formula_weight 614.72
_chemical_name_systematic
; 
 ? 
;
_space_group_IT_number 4
_symmetry_cell_setting monoclinic
_symmetry_space_group_name_Hall 'P 2yb'
_symmetry_space_group_name_H-M 'P 1 21 1'
_atom_sites_solution_hydrogens geom
_atom_sites_solution_primary direct
_atom_sites_solution_secondary difmap
_audit_creation_method SHELXL-97
_cell_angle_alpha 90.00
_cell_angle_beta 109.818(3)
_cell_angle_gamma 90.00
_cell_formula_units_Z 2
_cell_length_a 7.365(2)
_cell_length_b 23.739(6)
_cell_length_c 9.854(3)
_cell_measurement_temperature 153(2)
_cell_volume 1620.8(8)
_computing_cell_refinement 'Bruker FRAMBO'
_computing_data_collection 'Bruker FRAMBO'
_computing_data_reduction 'Bruker SAINT'
_computing_molecular_graphics 'Bruker SHELXTL'
_computing_publication_material 'Bruker SHELXTL'
_computing_structure_refinement 'SHELXL-97 (Sheldrick, 1997)'
_computing_structure_solution 'SHELXS-97 (Sheldrick, 1990)'
_diffrn_ambient_temperature 153(2)
_diffrn_measured_fraction_theta_full 0.995
_diffrn_measured_fraction_theta_max 0.995
_diffrn_measurement_device_type 'multiwire proportional'
_diffrn_measurement_method 'phi and omega scans'
_diffrn_radiation_monochromator graphite
_diffrn_radiation_source 'sealed tube'
_diffrn_radiation_type MoK\a
_diffrn_radiation_wavelength 0.71073
_diffrn_reflns_av_R_equivalents 0.0390
_diffrn_reflns_av_sigmaI/netI 0.0434
_diffrn_reflns_limit_h_max 9
_diffrn_reflns_limit_h_min -9
_diffrn_reflns_limit_k_max 30
_diffrn_reflns_limit_k_min -30
_diffrn_reflns_limit_l_max 12
_diffrn_reflns_limit_l_min -10
_diffrn_reflns_number 12925
_diffrn_reflns_theta_full 27.48
_diffrn_reflns_theta_max 27.48
_diffrn_reflns_theta_min 3.02
_exptl_absorpt_coefficient_mu 0.083
_exptl_absorpt_correction_type none
_exptl_crystal_density_diffrn 1.260
_exptl_crystal_density_meas 0
_exptl_crystal_density_method 'not measured'
_exptl_crystal_F_000 652
_exptl_crystal_size_max 0.40
_exptl_crystal_size_mid 0.33
_exptl_crystal_size_min 0.17
_refine_diff_density_max 0.256
_refine_diff_density_min -0.183
_refine_diff_density_rms 0.037
_refine_ls_abs_structure_details 'Flack H D (1983), Acta Cryst. A39, 876-881'
_refine_ls_abs_structure_Flack 0(10)
_refine_ls_extinction_method none
_refine_ls_goodness_of_fit_ref 1.003
_refine_ls_hydrogen_treatment mixed
_refine_ls_matrix_type full
_refine_ls_number_parameters 423
_refine_ls_number_reflns 3790
_refine_ls_number_restraints 1
_refine_ls_restrained_S_all 1.003
_refine_ls_R_factor_all 0.0494
_refine_ls_R_factor_gt 0.0424
_refine_ls_shift/su_max 0.000
_refine_ls_shift/su_mean 0.000
_refine_ls_structure_factor_coef Fsqd
_refine_ls_weighting_details 'calc w=1/[\s^2^(Fo^2^)+(0.0319P)^2^+0.3600P] where P=(Fo^2^+2Fc^2^)/3'
_refine_ls_weighting_scheme calc
_refine_ls_wR_factor_gt 0.0813
_refine_ls_wR_factor_ref 0.0846
_reflns_number_gt 3414
_reflns_number_total 3790
_reflns_threshold_expression >2sigma(I)
_cod_data_source_file ja1070043_si_003.cif
_cod_data_source_block y2801
_cod_original_cell_volume 1620.9(8)
_cod_database_code 4103240

loop_
_symmetry_equiv_pos_as_xyz
'x, y, z'
'-x, y+1/2, -z'

loop_
_atom_site_label
_atom_site_type_symbol
_atom_site_fract_x
_atom_site_fract_y
_atom_site_fract_z
_atom_site_U_iso_or_equiv
_atom_site_adp_type
_atom_site_occupancy
_atom_site_symmetry_multiplicity
_atom_site_calc_flag
_atom_site_refinement_flags
O1 O -0.0821(3) 0.51932(8) 0.09614(19) 0.0348(4) Uani 1 1 d .
O2 O 0.1697(3) 0.54727(8) 0.58242(19) 0.0325(4) Uani 1 1 d .
O3 O 0.2459(2) 0.35213(8) 0.13400(18) 0.0310(4) Uani 1 1 d .
O4 O 0.2403(4) 0.40637(13) 0.8896(2) 0.0676(8) Uani 1 1 d .
H4O H 0.2435 0.3879 0.9631 0.081 Uiso 1 1 calc R
N1 N 0.5597(3) 0.32320(9) 0.2298(2) 0.0236(4) Uani 1 1 d .
N11 N 0.3867(3) 0.37234(9) 0.6655(2) 0.0300(5) Uani 1 1 d .
N13 N 0.5572(3) 0.45660(9) 0.6319(2) 0.0276(5) Uani 1 1 d .
N23 N 0.0406(3) 0.51861(8) 0.3448(2) 0.0224(4) Uani 1 1 d .
C2 C 0.7049(3) 0.31353(10) 0.3713(3) 0.0226(5) Uani 1 1 d .
H2A H 0.8364 0.3216 0.3704 0.027 Uiso 1 1 calc R
H2B H 0.7000 0.2743 0.4041 0.027 Uiso 1 1 calc R
C3 C 0.6452(3) 0.35558(10) 0.4660(2) 0.0220(5) Uani 1 1 d .
H3A H 0.7034 0.3930 0.4642 0.026 Uiso 1 1 calc R
H3B H 0.6842 0.3422 0.5670 0.026 Uiso 1 1 calc R
C4 C 0.4222(3) 0.35793(10) 0.3963(2) 0.0197(5) Uani 1 1 d .
C5 C 0.3362(3) 0.31078(10) 0.4600(3) 0.0218(5) Uani 1 1 d .
C6 C 0.2795(4) 0.25837(11) 0.3957(3) 0.0290(6) Uani 1 1 d .
H6 H 0.2857 0.2512 0.3025 0.035 Uiso 1 1 calc R
C7 C 0.2140(4) 0.21639(12) 0.4664(3) 0.0377(7) Uani 1 1 d .
H7 H 0.1776 0.1806 0.4226 0.045 Uiso 1 1 calc R
C8 C 0.2024(4) 0.22739(12) 0.6014(3) 0.0397(7) Uani 1 1 d .
H8 H 0.1575 0.1989 0.6500 0.048 Uiso 1 1 calc R
C9 C 0.2555(4) 0.27914(12) 0.6656(3) 0.0353(6) Uani 1 1 d .
H9 H 0.2452 0.2862 0.7576 0.042 Uiso 1 1 calc R
C10 C 0.3244(4) 0.32158(11) 0.5967(3) 0.0262(5) Uani 1 1 d .
C12 C 0.3759(3) 0.42372(10) 0.5839(2) 0.0236(5) Uani 1 1 d .
H12 H 0.2718 0.4477 0.5974 0.028 Uiso 1 1 calc R
C14 C 0.5571(3) 0.48893(10) 0.5136(3) 0.0265(6) Uani 1 1 d .
C15 C 0.6613(4) 0.53774(11) 0.5118(4) 0.0361(7) Uani 1 1 d .
H15 H 0.7429 0.5543 0.5988 0.043 Uiso 1 1 calc R
C16 C 0.6420(4) 0.56146(12) 0.3782(4) 0.0404(7) Uani 1 1 d .
H16 H 0.7091 0.5953 0.3750 0.048 Uiso 1 1 calc R
C17 C 0.5290(4) 0.53734(12) 0.2514(4) 0.0378(7) Uani 1 1 d .
H17 H 0.5224 0.5537 0.1619 0.045 Uiso 1 1 calc R
C18 C 0.4233(4) 0.48860(11) 0.2538(3) 0.0287(6) Uani 1 1 d .
H18 H 0.3446 0.4717 0.1663 0.034 Uiso 1 1 calc R
C19 C 0.4350(3) 0.46545(10) 0.3850(3) 0.0217(5) Uani 1 1 d .
C20 C 0.3300(3) 0.41537(10) 0.4193(2) 0.0204(5) Uani 1 1 d .
C21 C 0.1109(3) 0.41561(10) 0.3350(3) 0.0225(5) Uani 1 1 d .
H21A H 0.0933 0.4182 0.2310 0.027 Uiso 1 1 calc R
H21B H 0.0588 0.3786 0.3504 0.027 Uiso 1 1 calc R
C22 C -0.0142(4) 0.46146(10) 0.3688(3) 0.0254(5) Uani 1 1 d .
H22A H -0.1504 0.4552 0.3081 0.031 Uiso 1 1 calc R
H22B H -0.0056 0.4578 0.4709 0.031 Uiso 1 1 calc R
C24 C 0.3957(4) 0.34523(10) 0.2380(3) 0.0226(5) Uani 1 1 d .
C25 C 0.5728(4) 0.30060(11) 0.0941(3) 0.0268(5) Uani 1 1 d .
H25 H 0.4475 0.3095 0.0167 0.032 Uiso 1 1 calc R
C26 C 0.5904(4) 0.23681(11) 0.1015(3) 0.0254(5) Uani 1 1 d .
C27 C 0.7653(4) 0.21060(12) 0.1701(3) 0.0311(6) Uani 1 1 d .
H27 H 0.8784 0.2327 0.2105 0.037 Uiso 1 1 calc R
C28 C 0.7771(5) 0.15253(12) 0.1803(3) 0.0366(7) Uani 1 1 d .
H28 H 0.8976 0.1352 0.2298 0.044 Uiso 1 1 calc R
C29 C 0.6169(5) 0.11981(13) 0.1197(3) 0.0435(8) Uani 1 1 d .
H29 H 0.6267 0.0799 0.1255 0.052 Uiso 1 1 calc R
C30 C 0.4420(5) 0.14488(13) 0.0505(3) 0.0460(8) Uani 1 1 d .
H30 H 0.3305 0.1223 0.0081 0.055 Uiso 1 1 calc R
C31 C 0.4278(4) 0.20353(13) 0.0425(3) 0.0363(7) Uani 1 1 d .
H31 H 0.3060 0.2208 -0.0037 0.044 Uiso 1 1 calc R
C32 C 0.7297(4) 0.33053(12) 0.0536(3) 0.0376(7) Uani 1 1 d .
H32A H 0.8558 0.3223 0.1260 0.045 Uiso 1 1 calc R
H32B H 0.7067 0.3713 0.0499 0.045 Uiso 1 1 calc R
H32C H 0.7278 0.3173 -0.0411 0.045 Uiso 1 1 calc R
C33 C 0.6014(4) 0.48339(14) 0.7725(3) 0.0423(8) Uani 1 1 d .
H33A H 0.5015 0.5112 0.7684 0.051 Uiso 1 1 calc R
H33B H 0.7271 0.5022 0.7985 0.051 Uiso 1 1 calc R
H33C H 0.6053 0.4548 0.8451 0.051 Uiso 1 1 calc R
C34 C 0.0029(3) 0.54225(11) 0.2088(3) 0.0253(5) Uani 1 1 d .
C35 C 0.0883(3) 0.59987(11) 0.2348(3) 0.0257(5) Uani 1 1 d .
C36 C 0.1031(4) 0.63997(12) 0.1380(3) 0.0343(6) Uani 1 1 d .
H36 H 0.0473 0.6343 0.0369 0.041 Uiso 1 1 calc R
C37 C 0.2039(5) 0.68927(13) 0.1950(3) 0.0406(7) Uani 1 1 d .
H37 H 0.2168 0.7178 0.1314 0.049 Uiso 1 1 calc R
C38 C 0.2851(4) 0.69726(12) 0.3422(3) 0.0363(7) Uani 1 1 d .
H38 H 0.3535 0.7311 0.3777 0.044 Uiso 1 1 calc R
C39 C 0.2686(4) 0.65664(11) 0.4396(3) 0.0294(6) Uani 1 1 d .
H39 H 0.3243 0.6621 0.5408 0.035 Uiso 1 1 calc R
C40 C 0.1676(3) 0.60805(10) 0.3822(3) 0.0235(5) Uani 1 1 d .
C41 C 0.1319(3) 0.55634(10) 0.4548(3) 0.0243(5) Uani 1 1 d .
C42 C 0.0656(6) 0.4358(2) 0.8371(4) 0.0872(17) Uani 1 1 d .
H24A H 0.0406 0.4549 0.9171 0.105 Uiso 1 1 calc R
H42B H -0.0394 0.4093 0.7912 0.105 Uiso 1 1 calc R
H42C H 0.0735 0.4638 0.7661 0.105 Uiso 1 1 calc R
H11N H 0.346(4) 0.3780(13) 0.745(3) 0.040(9) Uiso 1 1 d .

loop_
_atom_site_aniso_label
_atom_site_aniso_U_11
_atom_site_aniso_U_22
_atom_site_aniso_U_33
_atom_site_aniso_U_23
_atom_site_aniso_U_13
_atom_site_aniso_U_12
O1 0.0363(10) 0.0359(11) 0.0265(10) -0.0024(8) 0.0034(8) -0.0035(9)
O2 0.0408(11) 0.0311(10) 0.0236(10) -0.0009(8) 0.0085(8) 0.0007(9)
O3 0.0278(9) 0.0404(11) 0.0206(9) -0.0025(8) 0.0027(7) 0.0046(8)
O4 0.0773(17) 0.098(2) 0.0384(13) 0.0278(13) 0.0333(13) 0.0523(16)
N1 0.0266(10) 0.0253(11) 0.0191(10) 0.0002(8) 0.0079(8) 0.0039(9)
N11 0.0422(13) 0.0296(12) 0.0197(11) 0.0010(9) 0.0124(10) 0.0025(10)
N13 0.0251(11) 0.0272(11) 0.0269(11) -0.0080(9) 0.0043(9) -0.0018(9)
N23 0.0220(10) 0.0206(10) 0.0236(11) -0.0015(8) 0.0062(8) -0.0006(8)
C2 0.0219(12) 0.0222(12) 0.0225(12) 0.0006(9) 0.0058(9) 0.0002(10)
C3 0.0210(11) 0.0217(12) 0.0223(12) -0.0009(9) 0.0061(9) -0.0016(10)
C4 0.0241(12) 0.0167(11) 0.0181(11) -0.0006(9) 0.0069(9) -0.0014(9)
C5 0.0203(11) 0.0198(12) 0.0244(12) 0.0045(9) 0.0062(9) 0.0020(9)
C6 0.0273(13) 0.0246(13) 0.0295(14) 0.0002(10) 0.0024(11) -0.0013(10)
C7 0.0325(15) 0.0234(14) 0.0496(18) 0.0049(13) 0.0039(13) -0.0046(12)
C8 0.0330(15) 0.0352(16) 0.0496(19) 0.0174(13) 0.0123(14) -0.0050(13)
C9 0.0376(16) 0.0382(16) 0.0341(15) 0.0121(12) 0.0175(13) 0.0012(13)
C10 0.0268(12) 0.0263(13) 0.0252(13) 0.0049(10) 0.0083(10) 0.0031(11)
C12 0.0258(12) 0.0233(13) 0.0200(12) -0.0037(9) 0.0056(10) 0.0023(10)
C14 0.0206(12) 0.0210(12) 0.0380(15) -0.0062(11) 0.0102(11) 0.0014(10)
C15 0.0216(13) 0.0244(14) 0.061(2) -0.0157(13) 0.0117(12) -0.0032(11)
C16 0.0316(15) 0.0223(14) 0.075(2) 0.0027(14) 0.0275(16) -0.0009(12)
C17 0.0347(15) 0.0287(14) 0.059(2) 0.0162(13) 0.0276(14) 0.0089(12)
C18 0.0260(13) 0.0253(13) 0.0362(15) 0.0076(11) 0.0124(11) 0.0060(11)
C19 0.0180(11) 0.0178(11) 0.0295(13) 0.0004(9) 0.0083(10) 0.0021(9)
C20 0.0224(11) 0.0204(11) 0.0187(11) 0.0004(9) 0.0074(9) -0.0005(10)
C21 0.0233(12) 0.0198(11) 0.0243(12) 0.0010(9) 0.0079(10) -0.0032(10)
C22 0.0229(12) 0.0255(13) 0.0273(13) -0.0002(10) 0.0078(10) -0.0039(10)
C24 0.0275(12) 0.0199(12) 0.0206(12) 0.0007(9) 0.0082(10) -0.0010(10)
C25 0.0337(14) 0.0285(13) 0.0194(12) -0.0005(10) 0.0106(10) 0.0040(11)
C26 0.0315(13) 0.0274(13) 0.0196(13) -0.0035(10) 0.0117(10) -0.0003(11)
C27 0.0333(14) 0.0286(13) 0.0283(14) -0.0018(11) 0.0064(11) 0.0019(12)
C28 0.0469(17) 0.0300(14) 0.0296(15) 0.0010(12) 0.0085(13) 0.0085(13)
C29 0.072(2) 0.0251(14) 0.0350(16) 0.0007(12) 0.0210(16) -0.0026(15)
C30 0.053(2) 0.0378(18) 0.0468(19) -0.0106(14) 0.0171(16) -0.0178(15)
C31 0.0342(15) 0.0409(17) 0.0320(15) -0.0046(12) 0.0090(12) -0.0030(13)
C32 0.0575(19) 0.0305(15) 0.0338(15) -0.0016(12) 0.0273(14) -0.0038(14)
C33 0.0361(16) 0.0473(18) 0.0350(16) -0.0196(14) 0.0010(13) 0.0033(14)
C34 0.0217(12) 0.0269(13) 0.0268(13) -0.0008(10) 0.0077(10) 0.0016(10)
C35 0.0216(12) 0.0264(13) 0.0292(13) 0.0011(10) 0.0089(10) 0.0018(10)
C36 0.0399(16) 0.0365(16) 0.0285(14) 0.0033(12) 0.0142(12) -0.0014(13)
C37 0.0506(18) 0.0334(16) 0.0434(18) 0.0078(13) 0.0234(15) -0.0052(14)
C38 0.0358(15) 0.0296(15) 0.0453(17) -0.0031(12) 0.0161(13) -0.0056(12)
C39 0.0288(13) 0.0263(13) 0.0322(14) -0.0047(11) 0.0093(11) -0.0008(11)
C40 0.0227(12) 0.0218(12) 0.0277(13) -0.0010(10) 0.0110(10) 0.0040(10)
C41 0.0214(12) 0.0248(13) 0.0260(14) -0.0002(10) 0.0072(10) 0.0045(10)
C42 0.083(3) 0.134(4) 0.049(2) 0.032(3) 0.028(2) 0.067(3)

loop_
_atom_type_symbol
_atom_type_description
_atom_type_scat_dispersion_real
_atom_type_scat_dispersion_imag
_atom_type_scat_source
C C 0.0033 0.0000 'International Tables Vol C Tables 4.2.6.8 and 6.1.1.4'
H H 0.0000 0.0000 'International Tables Vol C Tables 4.2.6.8 and 6.1.1.4'
N N 0.0061 0.0000 'International Tables Vol C Tables 4.2.6.8 and 6.1.1.4'
O O 0.0106 0.0000 'International Tables Vol C Tables 4.2.6.8 and 6.1.1.4'

loop_
_geom_angle_atom_site_label_1
_geom_angle_atom_site_label_2
_geom_angle_atom_site_label_3
_geom_angle
C42 O4 H4O 109.5
C24 N1 C2 112.7(2)
C24 N1 C25 122.2(2)
C2 N1 C25 123.9(2)
C10 N11 C12 121.0(2)
C10 N11 H11N 112.8(18)
C12 N11 H11N 111.7(18)
C14 N13 C33 119.4(2)
C14 N13 C12 106.16(19)
C33 N13 C12 114.9(2)
C34 N23 C41 112.1(2)
C34 N23 C22 123.8(2)
C41 N23 C22 124.0(2)
N1 C2 C3 102.18(19)
N1 C2 H2A 111.3
C3 C2 H2A 111.3
N1 C2 H2B 111.3
C3 C2 H2B 111.3
H2A C2 H2B 109.2
C2 C3 C4 103.51(18)
C2 C3 H3A 111.1
C4 C3 H3A 111.1
C2 C3 H3B 111.1
C4 C3 H3B 111.1
H3A C3 H3B 109.0
C5 C4 C24 110.34(19)
C5 C4 C3 108.48(19)
C24 C4 C3 101.18(18)
C5 C4 C20 108.49(18)
C24 C4 C20 113.85(19)
C3 C4 C20 114.27(18)
C6 C5 C10 119.6(2)
C6 C5 C4 124.8(2)
C10 C5 C4 115.6(2)
C7 C6 C5 120.8(3)
C7 C6 H6 119.6
C5 C6 H6 119.6
C8 C7 C6 119.3(3)
C8 C7 H7 120.3
C6 C7 H7 120.3
C9 C8 C7 120.6(3)
C9 C8 H8 119.7
C7 C8 H8 119.7
C8 C9 C10 120.8(3)
C8 C9 H9 119.6
C10 C9 H9 119.6
N11 C10 C5 120.8(2)
N11 C10 C9 120.2(2)
C5 C10 C9 118.9(2)
N11 C12 N13 113.2(2)
N11 C12 C20 115.08(19)
N13 C12 C20 104.75(19)
N11 C12 H12 107.8
N13 C12 H12 107.8
C20 C12 H12 107.8
C15 C14 N13 128.6(2)
C15 C14 C19 120.5(3)
N13 C14 C19 110.9(2)
C14 C15 C16 117.9(3)
C14 C15 H15 121.0
C16 C15 H15 121.0
C17 C16 C15 121.9(3)
C17 C16 H16 119.1
C15 C16 H16 119.1
C16 C17 C18 120.0(3)
C16 C17 H17 120.0
C18 C17 H17 120.0
C19 C18 C17 119.1(3)
C19 C18 H18 120.4
C17 C18 H18 120.4
C18 C19 C14 120.5(2)
C18 C19 C20 130.3(2)
C14 C19 C20 109.3(2)
C19 C20 C21 113.29(19)
C19 C20 C12 100.72(19)
C21 C20 C12 112.26(19)
C19 C20 C4 111.69(18)
C21 C20 C4 110.42(19)
C12 C20 C4 108.02(18)
C22 C21 C20 118.7(2)
C22 C21 H21A 107.6
C20 C21 H21A 107.6
C22 C21 H21B 107.6
C20 C21 H21B 107.6
H21A C21 H21B 107.1
N23 C22 C21 113.9(2)
N23 C22 H22A 108.8
C21 C22 H22A 108.8
N23 C22 H22B 108.8
C21 C22 H22B 108.8
H22A C22 H22B 107.7
O3 C24 N1 124.7(2)
O3 C24 C4 126.0(2)
N1 C24 C4 109.3(2)
N1 C25 C26 110.46(19)
N1 C25 C32 110.9(2)
C26 C25 C32 114.7(2)
N1 C25 H25 106.8
C26 C25 H25 106.8
C32 C25 H25 106.8
C27 C26 C31 118.5(2)
C27 C26 C25 121.5(2)
C31 C26 C25 120.0(2)
C28 C27 C26 120.6(3)
C28 C27 H27 119.7
C26 C27 H27 119.7
C29 C28 C27 120.7(3)
C29 C28 H28 119.7
C27 C28 H28 119.7
C28 C29 C30 119.7(3)
C28 C29 H29 120.1
C30 C29 H29 120.1
C29 C30 C31 120.0(3)
C29 C30 H30 120.0
C31 C30 H30 120.0
C26 C31 C30 120.4(3)
C26 C31 H31 119.8
C30 C31 H31 119.8
C25 C32 H32A 109.5
C25 C32 H32B 109.5
H32A C32 H32B 109.5
C25 C32 H32C 109.5
H32A C32 H32C 109.5
H32B C32 H32C 109.5
N13 C33 H33A 109.5
N13 C33 H33B 109.5
H33A C33 H33B 109.5
N13 C33 H33C 109.5
H33A C33 H33C 109.5
H33B C33 H33C 109.5
O1 C34 N23 125.3(2)
O1 C34 C35 129.1(2)
N23 C34 C35 105.7(2)
C36 C35 C40 121.7(2)
C36 C35 C34 130.0(2)
C40 C35 C34 108.2(2)
C35 C36 C37 117.2(3)
C35 C36 H36 121.4
C37 C36 H36 121.4
C38 C37 C36 121.2(3)
C38 C37 H37 119.4
C36 C37 H37 119.4
C37 C38 C39 121.3(3)
C37 C38 H38 119.3
C39 C38 H38 119.3
C40 C39 C38 117.1(2)
C40 C39 H39 121.5
C38 C39 H39 121.5
C35 C40 C39 121.5(2)
C35 C40 C41 107.9(2)
C39 C40 C41 130.5(2)
O2 C41 N23 125.1(2)
O2 C41 C40 129.0(2)
N23 C41 C40 105.9(2)
O4 C42 H24A 109.5
O4 C42 H42B 109.5
H24A C42 H42B 109.5
O4 C42 H42C 109.5
H24A C42 H42C 109.5
H42B C42 H42C 109.5

loop_
_geom_bond_atom_site_label_1
_geom_bond_atom_site_label_2
_geom_bond_distance
O1 C34 1.204(3)
O2 C41 1.212(3)
O3 C24 1.236(3)
O4 C42 1.400(4)
O4 H4O 0.8400
N1 C24 1.344(3)
N1 C2 1.459(3)
N1 C25 1.474(3)
N11 C10 1.382(3)
N11 C12 1.448(3)
N11 H11N 0.94(3)
N13 C14 1.395(3)
N13 C33 1.457(3)
N13 C12 1.479(3)
N23 C34 1.391(3)
N23 C41 1.391(3)
N23 C22 1.458(3)
C2 C3 1.530(3)
C2 H2A 0.9900
C2 H2B 0.9900
C3 C4 1.551(3)
C3 H3A 0.9900
C3 H3B 0.9900
C4 C5 1.523(3)
C4 C24 1.534(3)
C4 C20 1.574(3)
C5 C6 1.395(3)
C5 C10 1.402(3)
C6 C7 1.393(4)
C6 H6 0.9500
C7 C8 1.386(4)
C7 H7 0.9500
C8 C9 1.376(4)
C8 H8 0.9500
C9 C10 1.403(4)
C9 H9 0.9500
C12 C20 1.553(3)
C12 H12 1.0000
C14 C15 1.393(4)
C14 C19 1.398(3)
C15 C16 1.394(5)
C15 H15 0.9500
C16 C17 1.370(4)
C16 H16 0.9500
C17 C18 1.399(4)
C17 H17 0.9500
C18 C19 1.380(4)
C18 H18 0.9500
C19 C20 1.517(3)
C20 C21 1.545(3)
C21 C22 1.534(3)
C21 H21A 0.9900
C21 H21B 0.9900
C22 H22A 0.9900
C22 H22B 0.9900
C25 C26 1.520(4)
C25 C32 1.520(4)
C25 H25 1.0000
C26 C27 1.383(4)
C26 C31 1.387(4)
C27 C28 1.383(4)
C27 H27 0.9500
C28 C29 1.369(4)
C28 H28 0.9500
C29 C30 1.372(5)
C29 H29 0.9500
C30 C31 1.397(4)
C30 H30 0.9500
C31 H31 0.9500
C32 H32A 0.9800
C32 H32B 0.9800
C32 H32C 0.9800
C33 H33A 0.9800
C33 H33B 0.9800
C33 H33C 0.9800
C34 C35 1.491(4)
C35 C36 1.378(4)
C35 C40 1.384(3)
C36 C37 1.397(4)
C36 H36 0.9500
C37 C38 1.381(4)
C37 H37 0.9500
C38 C39 1.395(4)
C38 H38 0.9500
C39 C40 1.385(3)
C39 H39 0.9500
C40 C41 1.488(3)
C42 H24A 0.9800
C42 H42B 0.9800
C42 H42C 0.9800

loop_
_geom_hbond_atom_site_label_D
_geom_hbond_atom_site_label_H
_geom_hbond_atom_site_label_A
_geom_hbond_distance_DH
_geom_hbond_distance_HA
_geom_hbond_distance_DA
_geom_hbond_angle_DHA
_geom_hbond_site_symmetry_A
N11 H11N O4 0.94(3) 1.96(3) 2.883(3) 167(3) .
O4 H4O O3 0.84 1.88 2.719(3) 175.2 1_556

loop_
_geom_torsion_atom_site_label_1
_geom_torsion_atom_site_label_2
_geom_torsion_atom_site_label_3
_geom_torsion_atom_site_label_4
_geom_torsion
C24 N1 C2 C3 -24.1(3)
C25 N1 C2 C3 168.2(2)
N1 C2 C3 C4 32.6(2)
C2 C3 C4 C5 86.5(2)
C2 C3 C4 C24 -29.5(2)
C2 C3 C4 C20 -152.31(19)
C24 C4 C5 C6 12.8(3)
C3 C4 C5 C6 -97.2(3)
C20 C4 C5 C6 138.2(2)
C24 C4 C5 C10 -170.4(2)
C3 C4 C5 C10 79.6(2)
C20 C4 C5 C10 -45.1(3)
C10 C5 C6 C7 -0.9(4)
C4 C5 C6 C7 175.7(2)
C5 C6 C7 C8 1.0(4)
C6 C7 C8 C9 -0.2(4)
C7 C8 C9 C10 -0.8(4)
C12 N11 C10 C5 30.6(4)
C12 N11 C10 C9 -152.0(2)
C6 C5 C10 N11 177.4(2)
C4 C5 C10 N11 0.5(3)
C6 C5 C10 C9 0.0(4)
C4 C5 C10 C9 -176.9(2)
C8 C9 C10 N11 -176.6(3)
C8 C9 C10 C5 0.8(4)
C10 N11 C12 N13 -132.0(2)
C10 N11 C12 C20 -11.7(3)
C14 N13 C12 N11 155.3(2)
C33 N13 C12 N11 -70.5(3)
C14 N13 C12 C20 29.1(2)
C33 N13 C12 C20 163.4(2)
C33 N13 C14 C15 27.6(4)
C12 N13 C14 C15 159.4(2)
C33 N13 C14 C19 -153.5(2)
C12 N13 C14 C19 -21.8(3)
N13 C14 C15 C16 177.6(2)
C19 C14 C15 C16 -1.1(4)
C14 C15 C16 C17 -1.7(4)
C15 C16 C17 C18 2.3(4)
C16 C17 C18 C19 -0.1(4)
C17 C18 C19 C14 -2.8(4)
C17 C18 C19 C20 176.5(2)
C15 C14 C19 C18 3.4(4)
N13 C14 C19 C18 -175.6(2)
C15 C14 C19 C20 -176.1(2)
N13 C14 C19 C20 5.0(3)
C18 C19 C20 C21 -46.5(3)
C14 C19 C20 C21 132.9(2)
C18 C19 C20 C12 -166.6(2)
C14 C19 C20 C12 12.8(2)
C18 C19 C20 C4 79.0(3)
C14 C19 C20 C4 -101.7(2)
N11 C12 C20 C19 -149.8(2)
N13 C12 C20 C19 -24.8(2)
N11 C12 C20 C21 89.4(3)
N13 C12 C20 C21 -145.7(2)
N11 C12 C20 C4 -32.6(3)
N13 C12 C20 C4 92.4(2)
C5 C4 C20 C19 169.08(19)
C24 C4 C20 C19 -67.7(2)
C3 C4 C20 C19 47.9(3)
C5 C4 C20 C21 -63.9(2)
C24 C4 C20 C21 59.4(2)
C3 C4 C20 C21 174.95(19)
C5 C4 C20 C12 59.2(2)
C24 C4 C20 C12 -177.52(19)
C3 C4 C20 C12 -61.9(2)
C19 C20 C21 C22 -67.5(3)
C12 C20 C21 C22 45.8(3)
C4 C20 C21 C22 166.4(2)
C34 N23 C22 C21 74.0(3)
C41 N23 C22 C21 -107.9(3)
C20 C21 C22 N23 60.0(3)
C2 N1 C24 O3 -172.8(2)
C25 N1 C24 O3 -4.8(4)
C2 N1 C24 C4 4.9(3)
C25 N1 C24 C4 172.9(2)
C5 C4 C24 O3 79.1(3)
C3 C4 C24 O3 -166.2(2)
C20 C4 C24 O3 -43.2(3)
C5 C4 C24 N1 -98.6(2)
C3 C4 C24 N1 16.1(2)
C20 C4 C24 N1 139.2(2)
C24 N1 C25 C26 -109.4(3)
C2 N1 C25 C26 57.2(3)
C24 N1 C25 C32 122.3(3)
C2 N1 C25 C32 -71.1(3)
N1 C25 C26 C27 -80.9(3)
C32 C25 C26 C27 45.3(3)
N1 C25 C26 C31 97.1(3)
C32 C25 C26 C31 -136.7(3)
C31 C26 C27 C28 -0.4(4)
C25 C26 C27 C28 177.6(2)
C26 C27 C28 C29 1.6(4)
C27 C28 C29 C30 -1.3(4)
C28 C29 C30 C31 -0.2(5)
C27 C26 C31 C30 -1.0(4)
C25 C26 C31 C30 -179.1(3)
C29 C30 C31 C26 1.3(5)
C41 N23 C34 O1 -176.6(2)
C22 N23 C34 O1 1.7(4)
C41 N23 C34 C35 3.3(3)
C22 N23 C34 C35 -178.3(2)
O1 C34 C35 C36 -4.7(5)
N23 C34 C35 C36 175.4(3)
O1 C34 C35 C40 178.7(3)
N23 C34 C35 C40 -1.2(3)
C40 C35 C36 C37 0.7(4)
C34 C35 C36 C37 -175.5(3)
C35 C36 C37 C38 0.1(4)
C36 C37 C38 C39 -0.4(4)
C37 C38 C39 C40 0.0(4)
C36 C35 C40 C39 -1.1(4)
C34 C35 C40 C39 175.9(2)
C36 C35 C40 C41 -178.0(2)
C34 C35 C40 C41 -1.1(3)
C38 C39 C40 C35 0.7(4)
C38 C39 C40 C41 176.9(2)
C34 N23 C41 O2 175.3(2)
C22 N23 C41 O2 -3.1(4)
C34 N23 C41 C40 -3.9(3)
C22 N23 C41 C40 177.7(2)
C35 C40 C41 O2 -176.2(3)
C39 C40 C41 O2 7.2(4)
C35 C40 C41 N23 3.0(3)
C39 C40 C41 N23 -173.6(2)
